data_7022497
loop_
_publ_author_name
'Stute, Annika'
'Kehr, Gerald'
'Daniliuc, Constantin G.'
'Fr\"ohlich, Roland'
'Erker, Gerhard'

_publ_section_title
;
 Electronic control in frustrated Lewis pair chemistry: adduct formation
 of intramolecular FLP systems with -P(C(6)F(5))(2) Lewis base components.
;
_journal_issue 13
_journal_name_full 'Dalton transactions (Cambridge, England : 2003)'
_journal_page_first 4487
_journal_page_last 4499
_journal_paper_doi 10.1039/c2dt32806b
_journal_volume 42
_journal_year 2013
_chemical_formula_sum 'C34.5 H21 B F20 N P'
_chemical_formula_weight 871.30
_chemical_name_systematic
;
?
;
_space_group_IT_number 15
_symmetry_cell_setting monoclinic
_symmetry_space_group_name_Hall '-C 2yc'
_symmetry_space_group_name_H-M 'C 1 2/c 1'
_atom_sites_solution_hydrogens geom
_atom_sites_solution_primary direct
_atom_sites_solution_secondary difmap
_audit_creation_method SHELXL-97
_cell_angle_alpha 90.00
_cell_angle_beta 124.926(2)
_cell_angle_gamma 90.00
_cell_formula_units_Z 8
_cell_length_a 27.4280(7)
_cell_length_b 20.0877(8)
_cell_length_c 15.7738(4)
_cell_measurement_reflns_used 4713
_cell_measurement_temperature 223(2)
_cell_measurement_theta_max 68.25
_cell_measurement_theta_min 0.88
_cell_volume 7125.5(4)
_computing_cell_refinement 'Collect (Nonius B.V., 1998)'
_computing_data_collection 'Collect (Nonius B.V., 1998)'
_computing_data_reduction 'Denzo-SMN (Otwinowski & Minor, 1997)'
_computing_molecular_graphics 'XP (BrukerAXS, 2000)'
_computing_publication_material 'SHELXL-97 (Sheldrick, 1997)'
_computing_structure_refinement 'SHELXL-97 (Sheldrick, 1997)'
_computing_structure_solution 'SHELXS-97 (Sheldrick, 1990)'
_diffrn_ambient_temperature 223(2)
_diffrn_measured_fraction_theta_full 0.935
_diffrn_measured_fraction_theta_max 0.935
_diffrn_measurement_device_type 'Nonius KappaCCD APEXII'
_diffrn_measurement_method '\w and \f scans'
_diffrn_radiation_monochromator graphite
_diffrn_radiation_source 'fine-focus sealed tube'
_diffrn_radiation_type CuK\a
_diffrn_radiation_wavelength 1.54178
_diffrn_reflns_av_R_equivalents 0.038
_diffrn_reflns_av_sigmaI/netI 0.0349
_diffrn_reflns_limit_h_max 31
_diffrn_reflns_limit_h_min -31
_diffrn_reflns_limit_k_max 21
_diffrn_reflns_limit_k_min -23
_diffrn_reflns_limit_l_max 17
_diffrn_reflns_limit_l_min -18
_diffrn_reflns_number 17145
_diffrn_reflns_theta_full 66.95
_diffrn_reflns_theta_max 66.95
_diffrn_reflns_theta_min 4.40
_exptl_absorpt_coefficient_mu 1.928
_exptl_absorpt_correction_T_max 0.8306
_exptl_absorpt_correction_T_min 0.6241
_exptl_absorpt_correction_type multi-scan
_exptl_absorpt_process_details 'Denzo (Otwinowski, Borek, Majewski & Minor, 2003)'
_exptl_crystal_colour colourless
_exptl_crystal_density_diffrn 1.624
_exptl_crystal_density_method 'not measured'
_exptl_crystal_description needle
_exptl_crystal_F_000 3480
_exptl_crystal_size_max 0.27
_exptl_crystal_size_mid 0.10
_exptl_crystal_size_min 0.10
_refine_diff_density_max 0.303
_refine_diff_density_min -0.240
_refine_diff_density_rms 0.043
_refine_ls_extinction_method none
_refine_ls_goodness_of_fit_ref 1.042
_refine_ls_hydrogen_treatment constr
_refine_ls_matrix_type full
_refine_ls_number_parameters 547
_refine_ls_number_reflns 5948
_refine_ls_number_restraints 67
_refine_ls_restrained_S_all 1.080
_refine_ls_R_factor_all 0.0608
_refine_ls_R_factor_gt 0.0500
_refine_ls_shift/su_max 0.000
_refine_ls_shift/su_mean 0.000
_refine_ls_structure_factor_coef Fsqd
_refine_ls_weighting_details 'calc w=1/[\s^2^(Fo^2^)+(0.0575P)^2^+8.8407P] where P=(Fo^2^+2Fc^2^)/3'
_refine_ls_weighting_scheme calc
_refine_ls_wR_factor_gt 0.1266
_refine_ls_wR_factor_ref 0.1356
_reflns_number_gt 4883
_reflns_number_total 5948
_reflns_threshold_expression >2sigma(I)
_cod_data_source_file c2dt32806b.txt
_cod_data_source_block erk6705
_cod_original_sg_symbol_H-M C2/c
_cod_original_formula_sum 'C34.50 H21 B F20 N P'
_cod_database_code 7022497

loop_
_symmetry_equiv_pos_as_xyz
'x, y, z'
'-x, y, -z+1/2'
'x+1/2, y+1/2, z'
'-x+1/2, y+1/2, -z+1/2'
'-x, -y, -z'
'x, -y, z-1/2'
'-x+1/2, -y+1/2, -z'
'x+1/2, -y+1/2, z-1/2'

loop_
_atom_site_label
_atom_site_type_symbol
_atom_site_fract_x
_atom_site_fract_y
_atom_site_fract_z
_atom_site_U_iso_or_equiv
_atom_site_adp_type
_atom_site_occupancy
_atom_site_symmetry_multiplicity
_atom_site_calc_flag
_atom_site_refinement_flags
_atom_site_disorder_assembly
_atom_site_disorder_group
P1 P 0.20437(3) 0.06524(4) 0.11395(5) 0.04696(19) Uani 1 1 d . . .
B1 B 0.38224(13) 0.13958(15) 0.3044(2) 0.0433(7) Uani 1 1 d . . .
C1 C 0.26297(11) 0.12948(13) 0.1834(2) 0.0477(6) Uani 1 1 d . . .
H1 H 0.2641 0.1459 0.2437 0.057 Uiso 1 1 calc R . .
C2 C 0.32297(11) 0.09713(14) 0.2201(2) 0.0473(6) Uani 1 1 d . . .
H2A H 0.3236 0.0892 0.1595 0.057 Uiso 1 1 calc R . .
H2B H 0.3252 0.0536 0.2503 0.057 Uiso 1 1 calc R . .
C3 C 0.24473(14) 0.18623(16) 0.1051(2) 0.0643(8) Uani 1 1 d . . .
H3A H 0.2724 0.2230 0.1386 0.096 Uiso 1 1 calc R . .
H3B H 0.2049 0.2012 0.0797 0.096 Uiso 1 1 calc R . .
H3C H 0.2453 0.1703 0.0477 0.096 Uiso 1 1 calc R . .
C4 C 0.37439(11) 0.15819(13) 0.3961(2) 0.0450(6) Uani 1 1 d . . .
N1 N 0.36856(10) 0.16816(12) 0.46079(17) 0.0487(5) Uani 1 1 d . . .
C5 C 0.36464(14) 0.19035(16) 0.5459(2) 0.0571(7) Uani 1 1 d . . .
C6 C 0.3250(3) 0.2493(3) 0.5075(4) 0.141(2) Uani 1 1 d U . .
H6A H 0.2851 0.2360 0.4518 0.211 Uiso 1 1 calc R . .
H6B H 0.3397 0.2822 0.4821 0.211 Uiso 1 1 calc R . .
H6C H 0.3244 0.2684 0.5634 0.211 Uiso 1 1 calc R . .
C7 C 0.42779(19) 0.2091(2) 0.6333(3) 0.0979(13) Uani 1 1 d U . .
H7A H 0.4283 0.2252 0.6918 0.147 Uiso 1 1 calc R . .
H7B H 0.4421 0.2438 0.6100 0.147 Uiso 1 1 calc R . .
H7C H 0.4533 0.1703 0.6540 0.147 Uiso 1 1 calc R . .
C8 C 0.3440(3) 0.1331(3) 0.5772(4) 0.1219(18) Uani 1 1 d U . .
H8A H 0.3036 0.1217 0.5211 0.183 Uiso 1 1 calc R . .
H8B H 0.3452 0.1450 0.6379 0.183 Uiso 1 1 calc R . .
H8C H 0.3698 0.0952 0.5930 0.183 Uiso 1 1 calc R . .
C11 C 0.22776(12) 0.00074(13) 0.2133(2) 0.0498(6) Uani 1 1 d . . .
C12 C 0.23847(13) 0.01052(14) 0.3095(2) 0.0547(7) Uani 1 1 d . . .
F12 F 0.23024(9) 0.07180(9) 0.33498(13) 0.0723(5) Uani 1 1 d . . .
C13 C 0.25885(15) -0.03856(17) 0.3825(3) 0.0667(8) Uani 1 1 d . . .
F13 F 0.26973(12) -0.02536(12) 0.47579(17) 0.1004(7) Uani 1 1 d . . .
C14 C 0.26950(15) -0.10080(17) 0.3609(3) 0.0720(9) Uani 1 1 d . . .
F14 F 0.29030(12) -0.14890(11) 0.4328(2) 0.1093(8) Uani 1 1 d . . .
C15 C 0.25945(15) -0.11363(15) 0.2675(3) 0.0699(9) Uani 1 1 d . . .
F15 F 0.27021(11) -0.17425(9) 0.2467(2) 0.1047(8) Uani 1 1 d . . .
C16 C 0.23867(13) -0.06314(15) 0.1951(2) 0.0598(8) Uani 1 1 d . . .
F16 F 0.22973(11) -0.07807(10) 0.10389(17) 0.0868(6) Uani 1 1 d . . .
C21 C 0.13847(11) 0.09889(14) 0.10473(19) 0.0467(6) Uani 1 1 d . . .
C22 C 0.08562(13) 0.06651(15) 0.0345(2) 0.0528(7) Uani 1 1 d . . .
F22 F 0.08667(8) 0.00984(9) -0.00969(14) 0.0699(5) Uani 1 1 d . . .
C23 C 0.03080(13) 0.09001(18) 0.0052(2) 0.0621(8) Uani 1 1 d . . .
F23 F -0.01894(8) 0.05704(12) -0.06655(17) 0.0904(7) Uani 1 1 d . . .
C24 C 0.02765(14) 0.14733(17) 0.0475(2) 0.0622(8) Uani 1 1 d . . .
F24 F -0.02558(9) 0.17070(12) 0.01928(17) 0.0906(6) Uani 1 1 d . . .
C25 C 0.07834(15) 0.18032(15) 0.1197(2) 0.0589(8) Uani 1 1 d . . .
F25 F 0.07596(10) 0.23556(10) 0.16475(15) 0.0806(6) Uani 1 1 d . . .
C26 C 0.13281(13) 0.15609(14) 0.1475(2) 0.0521(7) Uani 1 1 d . . .
F26 F 0.18050(8) 0.19152(9) 0.21929(14) 0.0675(5) Uani 1 1 d . . .
C31 C 0.39141(11) 0.20795(14) 0.25885(19) 0.0469(6) Uani 1 1 d . . .
C32 C 0.38096(12) 0.27217(15) 0.2755(2) 0.0535(7) Uani 1 1 d . . .
F32 F 0.35854(9) 0.28301(8) 0.33190(14) 0.0679(5) Uani 1 1 d . . .
C33 C 0.39034(14) 0.32853(16) 0.2368(2) 0.0649(8) Uani 1 1 d . . .
F33 F 0.37769(10) 0.38924(10) 0.25500(17) 0.0900(6) Uani 1 1 d . . .
C34 C 0.41233(16) 0.3211(2) 0.1781(3) 0.0774(11) Uani 1 1 d . . .
F34 F 0.42334(12) 0.37579(13) 0.1419(2) 0.1169(9) Uani 1 1 d . . .
C35 C 0.42233(16) 0.2591(2) 0.1567(3) 0.0765(10) Uani 1 1 d . . .
F35 F 0.44298(12) 0.25157(15) 0.0972(2) 0.1154(9) Uani 1 1 d . . .
C36 C 0.41174(14) 0.20419(17) 0.1958(2) 0.0614(8) Uani 1 1 d . . .
F36 F 0.42224(10) 0.14385(11) 0.17137(15) 0.0819(6) Uani 1 1 d . . .
C41 C 0.44526(11) 0.09748(13) 0.3647(2) 0.0449(6) Uani 1 1 d . . .
C42 C 0.49600(12) 0.12402(14) 0.4511(2) 0.0517(6) Uani 1 1 d . . .
F42 F 0.49246(7) 0.18416(9) 0.48622(14) 0.0687(5) Uani 1 1 d . . .
C43 C 0.55092(13) 0.09388(18) 0.5055(2) 0.0649(8) Uani 1 1 d . . .
F43 F 0.59801(8) 0.12316(12) 0.58898(17) 0.0993(7) Uani 1 1 d . . .
C44 C 0.55684(13) 0.03329(17) 0.4735(3) 0.0625(8) Uani 1 1 d . . .
F44 F 0.60980(9) 0.00148(11) 0.52579(17) 0.0901(6) Uani 1 1 d . . .
C45 C 0.50875(15) 0.00423(16) 0.3889(3) 0.0636(8) Uani 1 1 d . . .
F45 F 0.51411(10) -0.05624(11) 0.35828(19) 0.0955(7) Uani 1 1 d . . .
C46 C 0.45441(13) 0.03632(15) 0.3358(2) 0.0559(7) Uani 1 1 d . . .
F46 F 0.40958(9) 0.00402(10) 0.25224(16) 0.0866(6) Uani 1 1 d . . .
C101 C 0.6003(5) 0.4482(6) 0.8081(9) 0.078(3) Uani 0.488(15) 1 d PDU A 1
H10A H 0.6368 0.4231 0.8372 0.118 Uiso 0.488(15) 1 calc PR A 1
H10B H 0.6073 0.4852 0.8533 0.118 Uiso 0.488(15) 1 calc PR A 1
H10C H 0.5872 0.4650 0.7405 0.118 Uiso 0.488(15) 1 calc PR A 1
C102 C 0.5515(5) 0.4021(5) 0.7973(8) 0.103(5) Uani 0.488(15) 1 d PDU A 1
H10D H 0.5427 0.3643 0.7513 0.123 Uiso 0.488(15) 1 calc PR A 1
H10E H 0.5624 0.3856 0.8646 0.123 Uiso 0.488(15) 1 calc PR A 1
C103 C 0.5000 0.4510(8) 0.7500 0.112(6) Uani 0.488(15) 2 d SPDU . 1
H10F H 0.5019 0.4791 0.8026 0.135 Uiso 0.244(8) 1 calc PR A 1
H10G H 0.4981 0.4791 0.6974 0.135 Uiso 0.244(8) 1 calc PR A 1
C111 C 0.5987(6) 0.4203(9) 0.8279(13) 0.133(6) Uani 0.512(15) 1 d PDU A 2
H11A H 0.6256 0.4552 0.8365 0.200 Uiso 0.512(15) 1 calc PR A 2
H11B H 0.6048 0.3811 0.7992 0.200 Uiso 0.512(15) 1 calc PR A 2
H11C H 0.6064 0.4095 0.8944 0.200 Uiso 0.512(15) 1 calc PR A 2
C112 C 0.5366(6) 0.4435(8) 0.7568(12) 0.175(7) Uani 0.512(15) 1 d PDU . 2
H11D H 0.5294 0.4832 0.7844 0.210 Uiso 0.512(15) 1 calc PR A 2
H11E H 0.5277 0.4542 0.6886 0.210 Uiso 0.512(15) 1 calc PR A 2
C113 C 0.5000 0.3872(5) 0.7500 0.077(4) Uani 0.512(15) 2 d SPDU . 2
H11F H 0.4821 0.3601 0.6873 0.093 Uiso 0.256(8) 1 calc PR A 2
H11G H 0.5179 0.3601 0.8127 0.093 Uiso 0.256(8) 1 calc PR A 2

loop_
_atom_site_aniso_label
_atom_site_aniso_U_11
_atom_site_aniso_U_22
_atom_site_aniso_U_33
_atom_site_aniso_U_23
_atom_site_aniso_U_13
_atom_site_aniso_U_12
P1 0.0391(4) 0.0536(4) 0.0435(4) -0.0067(3) 0.0209(3) -0.0007(3)
B1 0.0393(15) 0.0528(17) 0.0405(15) -0.0008(12) 0.0243(13) 0.0011(13)
C1 0.0391(14) 0.0507(15) 0.0481(14) -0.0016(12) 0.0219(12) 0.0013(11)
C2 0.0409(14) 0.0538(15) 0.0454(14) -0.0021(12) 0.0237(12) 0.0006(12)
C3 0.0496(17) 0.0617(18) 0.0659(19) 0.0116(15) 0.0238(15) 0.0012(14)
C4 0.0378(13) 0.0509(15) 0.0453(14) -0.0001(11) 0.0232(12) -0.0002(11)
N1 0.0434(12) 0.0597(14) 0.0453(12) -0.0028(10) 0.0267(10) 0.0005(10)
C5 0.0593(18) 0.0734(19) 0.0476(15) -0.0069(14) 0.0359(14) 0.0018(15)
C6 0.158(4) 0.184(5) 0.104(3) 0.022(3) 0.089(3) 0.101(4)
C7 0.086(3) 0.134(4) 0.073(2) -0.041(2) 0.046(2) -0.015(2)
C8 0.172(5) 0.142(4) 0.116(3) -0.032(3) 0.120(4) -0.055(3)
C11 0.0383(14) 0.0510(15) 0.0549(16) -0.0065(12) 0.0236(12) -0.0043(11)
C12 0.0521(16) 0.0517(16) 0.0579(17) -0.0024(13) 0.0300(14) -0.0009(13)
F12 0.0941(14) 0.0665(11) 0.0600(10) -0.0009(8) 0.0463(10) 0.0101(10)
C13 0.062(2) 0.073(2) 0.0650(19) 0.0092(16) 0.0363(16) -0.0050(16)
F13 0.130(2) 0.1041(16) 0.0761(13) 0.0224(12) 0.0645(14) 0.0084(14)
C14 0.060(2) 0.060(2) 0.086(2) 0.0196(18) 0.0359(18) -0.0008(15)
F14 0.120(2) 0.0748(14) 0.1235(19) 0.0433(13) 0.0642(16) 0.0102(13)
C15 0.0568(19) 0.0449(17) 0.098(3) 0.0019(17) 0.0388(19) -0.0005(14)
F15 0.1102(18) 0.0493(11) 0.144(2) -0.0014(12) 0.0669(16) 0.0118(11)
C16 0.0507(17) 0.0586(18) 0.0660(18) -0.0116(15) 0.0309(15) -0.0018(14)
F16 0.1037(16) 0.0686(12) 0.0887(14) -0.0177(10) 0.0554(13) 0.0094(11)
C21 0.0388(14) 0.0544(15) 0.0433(13) 0.0002(11) 0.0214(12) 0.0010(11)
C22 0.0479(16) 0.0596(17) 0.0485(15) -0.0011(13) 0.0262(13) -0.0009(13)
F22 0.0528(10) 0.0736(11) 0.0722(11) -0.0212(9) 0.0293(9) -0.0112(8)
C23 0.0384(15) 0.082(2) 0.0573(17) 0.0077(16) 0.0222(14) -0.0012(14)
F23 0.0414(10) 0.1113(16) 0.0922(14) -0.0051(12) 0.0228(10) -0.0110(10)
C24 0.0480(17) 0.080(2) 0.0640(18) 0.0197(16) 0.0351(15) 0.0182(15)
F24 0.0569(12) 0.1151(16) 0.1041(15) 0.0248(13) 0.0486(11) 0.0321(11)
C25 0.067(2) 0.0600(18) 0.0606(17) 0.0120(14) 0.0431(16) 0.0209(15)
F25 0.0909(14) 0.0780(12) 0.0831(13) 0.0054(10) 0.0558(12) 0.0306(11)
C26 0.0491(16) 0.0570(16) 0.0495(15) 0.0001(13) 0.0278(13) 0.0017(13)
F26 0.0586(10) 0.0628(10) 0.0702(11) -0.0197(8) 0.0305(9) -0.0008(8)
C31 0.0369(13) 0.0600(16) 0.0416(13) 0.0039(12) 0.0211(11) 0.0019(12)
C32 0.0445(15) 0.0626(18) 0.0511(15) 0.0025(13) 0.0261(13) -0.0049(13)
F32 0.0802(13) 0.0561(10) 0.0836(12) -0.0008(9) 0.0564(11) 0.0032(9)
C33 0.0559(18) 0.0572(18) 0.0613(18) 0.0103(14) 0.0217(15) -0.0037(14)
F33 0.0947(16) 0.0577(11) 0.0981(15) 0.0118(10) 0.0437(13) -0.0046(10)
C34 0.066(2) 0.092(3) 0.069(2) 0.0353(19) 0.0359(18) -0.0017(19)
F34 0.122(2) 0.1166(19) 0.1153(18) 0.0556(15) 0.0695(16) -0.0095(15)
C35 0.071(2) 0.108(3) 0.064(2) 0.029(2) 0.0465(18) 0.011(2)
F35 0.130(2) 0.157(2) 0.1107(17) 0.0536(17) 0.0987(17) 0.0295(18)
C36 0.0545(18) 0.082(2) 0.0533(16) 0.0149(15) 0.0339(15) 0.0105(15)
F36 0.1019(16) 0.0981(15) 0.0755(12) 0.0154(11) 0.0682(12) 0.0290(12)
C41 0.0409(14) 0.0522(15) 0.0463(14) 0.0018(11) 0.0277(12) 0.0004(11)
C42 0.0447(15) 0.0552(16) 0.0533(15) -0.0003(13) 0.0268(13) 0.0013(12)
F42 0.0473(9) 0.0675(11) 0.0732(11) -0.0192(9) 0.0237(8) -0.0037(8)
C43 0.0397(16) 0.080(2) 0.0624(18) 0.0010(16) 0.0219(14) -0.0002(14)
F43 0.0419(10) 0.1147(17) 0.0926(14) -0.0208(13) 0.0099(10) 0.0028(10)
C44 0.0419(16) 0.077(2) 0.0698(19) 0.0155(16) 0.0324(15) 0.0147(14)
F44 0.0533(11) 0.1026(15) 0.1044(15) 0.0212(12) 0.0393(11) 0.0299(11)
C45 0.063(2) 0.0634(19) 0.077(2) 0.0026(16) 0.0476(18) 0.0150(15)
F45 0.0825(15) 0.0826(14) 0.1199(17) -0.0148(12) 0.0571(14) 0.0259(11)
C46 0.0475(16) 0.0633(18) 0.0558(16) -0.0052(14) 0.0289(14) 0.0057(13)
F46 0.0607(11) 0.0867(13) 0.0869(13) -0.0376(11) 0.0273(10) 0.0086(10)
C101 0.096(6) 0.082(6) 0.075(5) -0.006(4) 0.060(4) 0.002(4)
C102 0.159(10) 0.079(6) 0.079(6) 0.024(4) 0.074(6) 0.042(6)
C103 0.115(10) 0.140(10) 0.078(7) 0.000 0.052(7) 0.000
C111 0.148(9) 0.143(10) 0.108(8) -0.031(7) 0.073(7) 0.035(7)
C112 0.212(12) 0.213(12) 0.133(9) 0.002(7) 0.118(9) 0.027(9)
C113 0.096(8) 0.060(5) 0.090(7) 0.000 0.061(6) 0.000

loop_
_atom_type_symbol
_atom_type_description
_atom_type_scat_dispersion_real
_atom_type_scat_dispersion_imag
_atom_type_scat_source
C C 0.0181 0.0091 'International Tables Vol C Tables 4.2.6.8 and 6.1.1.4'
H H 0.0000 0.0000 'International Tables Vol C Tables 4.2.6.8 and 6.1.1.4'
B B 0.0090 0.0039 'International Tables Vol C Tables 4.2.6.8 and 6.1.1.4'
N N 0.0311 0.0180 'International Tables Vol C Tables 4.2.6.8 and 6.1.1.4'
F F 0.0727 0.0534 'International Tables Vol C Tables 4.2.6.8 and 6.1.1.4'
P P 0.2955 0.4335 'International Tables Vol C Tables 4.2.6.8 and 6.1.1.4'

loop_
_geom_angle_atom_site_label_1
_geom_angle_atom_site_label_2
_geom_angle_atom_site_label_3
_geom_angle
_geom_angle_site_symmetry_1
_geom_angle_site_symmetry_3
C11 P1 C1 103.00(12) . .
C11 P1 C21 99.91(12) . .
C1 P1 C21 105.59(12) . .
C4 B1 C2 105.5(2) . .
C4 B1 C31 109.3(2) . .
C2 B1 C31 114.4(2) . .
C4 B1 C41 103.5(2) . .
C2 B1 C41 115.3(2) . .
C31 B1 C41 108.0(2) . .
C3 C1 C2 113.6(2) . .
C3 C1 P1 105.54(18) . .
C2 C1 P1 107.86(18) . .
C3 C1 H1 109.9 . .
C2 C1 H1 109.9 . .
P1 C1 H1 109.9 . .
C1 C2 B1 115.9(2) . .
C1 C2 H2A 108.3 . .
B1 C2 H2A 108.3 . .
C1 C2 H2B 108.3 . .
B1 C2 H2B 108.3 . .
H2A C2 H2B 107.4 . .
C1 C3 H3A 109.5 . .
C1 C3 H3B 109.5 . .
H3A C3 H3B 109.5 . .
C1 C3 H3C 109.5 . .
H3A C3 H3C 109.5 . .
H3B C3 H3C 109.5 . .
N1 C4 B1 176.8(3) . .
C4 N1 C5 172.0(3) . .
N1 C5 C6 106.7(3) . .
N1 C5 C8 108.0(3) . .
C6 C5 C8 115.2(4) . .
N1 C5 C7 105.1(3) . .
C6 C5 C7 111.2(4) . .
C8 C5 C7 110.1(3) . .
C5 C6 H6A 109.5 . .
C5 C6 H6B 109.5 . .
H6A C6 H6B 109.5 . .
C5 C6 H6C 109.5 . .
H6A C6 H6C 109.5 . .
H6B C6 H6C 109.5 . .
C5 C7 H7A 109.5 . .
C5 C7 H7B 109.5 . .
H7A C7 H7B 109.5 . .
C5 C7 H7C 109.5 . .
H7A C7 H7C 109.5 . .
H7B C7 H7C 109.5 . .
C5 C8 H8A 109.5 . .
C5 C8 H8B 109.5 . .
H8A C8 H8B 109.5 . .
C5 C8 H8C 109.5 . .
H8A C8 H8C 109.5 . .
H8B C8 H8C 109.5 . .
C16 C11 C12 115.0(3) . .
C16 C11 P1 119.1(2) . .
C12 C11 P1 125.8(2) . .
F12 C12 C13 117.6(3) . .
F12 C12 C11 119.2(2) . .
C13 C12 C11 123.2(3) . .
F13 C13 C12 120.3(3) . .
F13 C13 C14 120.3(3) . .
C12 C13 C14 119.3(3) . .
F14 C14 C15 120.2(3) . .
F14 C14 C13 119.6(4) . .
C15 C14 C13 120.2(3) . .
F15 C15 C14 120.2(3) . .
F15 C15 C16 120.6(4) . .
C14 C15 C16 119.2(3) . .
F16 C16 C15 117.1(3) . .
F16 C16 C11 119.9(3) . .
C15 C16 C11 122.9(3) . .
C22 C21 C26 114.9(3) . .
C22 C21 P1 114.8(2) . .
C26 C21 P1 129.8(2) . .
F22 C22 C23 117.3(3) . .
F22 C22 C21 119.3(3) . .
C23 C22 C21 123.3(3) . .
F23 C23 C24 120.7(3) . .
F23 C23 C22 120.0(3) . .
C24 C23 C22 119.3(3) . .
F24 C24 C23 119.8(3) . .
F24 C24 C25 120.1(3) . .
C23 C24 C25 120.1(3) . .
F25 C25 C24 120.7(3) . .
F25 C25 C26 119.7(3) . .
C24 C25 C26 119.6(3) . .
F26 C26 C25 115.8(3) . .
F26 C26 C21 121.6(2) . .
C25 C26 C21 122.6(3) . .
C32 C31 C36 113.5(3) . .
C32 C31 B1 126.9(2) . .
C36 C31 B1 119.6(3) . .
F32 C32 C33 115.3(3) . .
F32 C32 C31 119.8(2) . .
C33 C32 C31 124.9(3) . .
F33 C33 C34 120.7(3) . .
F33 C33 C32 121.0(3) . .
C34 C33 C32 118.4(3) . .
F34 C34 C35 121.0(4) . .
F34 C34 C33 119.3(4) . .
C35 C34 C33 119.8(3) . .
F35 C35 C34 119.9(3) . .
F35 C35 C36 120.1(4) . .
C34 C35 C36 120.0(3) . .
F36 C36 C35 117.2(3) . .
F36 C36 C31 119.3(3) . .
C35 C36 C31 123.4(3) . .
C42 C41 C46 113.5(2) . .
C42 C41 B1 120.1(2) . .
C46 C41 B1 126.4(2) . .
F42 C42 C43 116.5(3) . .
F42 C42 C41 118.7(2) . .
C43 C42 C41 124.8(3) . .
F43 C43 C44 120.2(3) . .
F43 C43 C42 121.0(3) . .
C44 C43 C42 118.8(3) . .
F44 C44 C45 119.8(3) . .
F44 C44 C43 120.7(3) . .
C45 C44 C43 119.5(3) . .
F45 C45 C44 119.7(3) . .
F45 C45 C46 120.3(3) . .
C44 C45 C46 119.9(3) . .
F46 C46 C45 115.6(3) . .
F46 C46 C41 121.0(3) . .
C45 C46 C41 123.4(3) . .
C102 C101 H10A 109.5 . .
C102 C101 H10B 109.5 . .
H10A C101 H10B 109.5 . .
C102 C101 H10C 109.5 . .
H10A C101 H10C 109.5 . .
H10B C101 H10C 109.5 . .
C103 C102 C101 99.6(8) . .
C103 C102 H10D 111.8 . .
C101 C102 H10D 111.8 . .
C103 C102 H10E 111.8 . .
C101 C102 H10E 111.8 . .
H10D C102 H10E 109.6 . .
C102 C103 C102 99.4(14) 2_656 .
C102 C103 H10F 111.9 2_656 .
C102 C103 H10F 111.9 . .
C102 C103 H10G 111.9 2_656 .
C102 C103 H10G 111.9 . .
H10F C103 H10G 109.6 . .
C112 C111 H11A 109.5 . .
C112 C111 H11B 109.5 . .
H11A C111 H11B 109.5 . .
C112 C111 H11C 109.5 . .
H11A C111 H11C 109.5 . .
H11B C111 H11C 109.5 . .
C113 C112 C111 104.7(13) . .
C113 C112 C112 50.1(7) . 2_656
C111 C112 C112 140.6(16) . 2_656
C113 C112 H11D 110.8 . .
C111 C112 H11D 110.8 . .
C112 C112 H11D 65.3 2_656 .
C113 C112 H11E 110.8 . .
C111 C112 H11E 110.8 . .
C112 C112 H11E 107.1 2_656 .
H11D C112 H11E 108.9 . .
C112 C113 C112 79.8(13) 2_656 .
C112 C113 H11F 115.3 2_656 .
C112 C113 H11F 115.3 . .
C112 C113 H11G 115.3 2_656 .
C112 C113 H11G 115.3 . .
H11F C113 H11G 112.3 . .

loop_
_geom_bond_atom_site_label_1
_geom_bond_atom_site_label_2
_geom_bond_distance
_geom_bond_site_symmetry_2
P1 C11 1.842(3) .
P1 C1 1.853(3) .
P1 C21 1.856(3) .
B1 C4 1.623(4) .
B1 C2 1.632(4) .
B1 C31 1.635(4) .
B1 C41 1.651(4) .
C1 C3 1.539(4) .
C1 C2 1.541(4) .
C1 H1 0.9900 .
C2 H2A 0.9800 .
C2 H2B 0.9800 .
C3 H3A 0.9700 .
C3 H3B 0.9700 .
C3 H3C 0.9700 .
C4 N1 1.137(3) .
N1 C5 1.476(3) .
C5 C6 1.482(5) .
C5 C8 1.485(5) .
C5 C7 1.519(5) .
C6 H6A 0.9700 .
C6 H6B 0.9700 .
C6 H6C 0.9700 .
C7 H7A 0.9700 .
C7 H7B 0.9700 .
C7 H7C 0.9700 .
C8 H8A 0.9700 .
C8 H8B 0.9700 .
C8 H8C 0.9700 .
C11 C16 1.385(4) .
C11 C12 1.385(4) .
C12 F12 1.353(3) .
C12 C13 1.369(4) .
C13 F13 1.349(4) .
C13 C14 1.371(5) .
C14 F14 1.344(4) .
C14 C15 1.359(5) .
C15 F15 1.337(4) .
C15 C16 1.383(5) .
C16 F16 1.347(4) .
C21 C22 1.383(4) .
C21 C26 1.385(4) .
C22 F22 1.344(3) .
C22 C23 1.379(4) .
C23 F23 1.346(4) .
C23 C24 1.358(5) .
C24 F24 1.344(3) .
C24 C25 1.362(5) .
C25 F25 1.340(3) .
C25 C26 1.382(4) .
C26 F26 1.343(3) .
C31 C32 1.379(4) .
C31 C36 1.393(4) .
C32 F32 1.358(3) .
C32 C33 1.379(4) .
C33 F33 1.343(4) .
C33 C34 1.372(5) .
C34 F34 1.349(4) .
C34 C35 1.360(6) .
C35 F35 1.354(4) .
C35 C36 1.374(5) .
C36 F36 1.352(4) .
C41 C42 1.381(4) .
C41 C46 1.383(4) .
C42 F42 1.355(3) .
C42 C43 1.376(4) .
C43 F43 1.342(4) .
C43 C44 1.363(5) .
C44 F44 1.352(3) .
C44 C45 1.358(5) .
C45 F45 1.346(4) .
C45 C46 1.382(4) .
C46 F46 1.347(3) .
C101 C102 1.555(12) .
C101 H10A 0.9700 .
C101 H10B 0.9700 .
C101 H10C 0.9700 .
C102 C103 1.520(12) .
C102 H10D 0.9800 .
C102 H10E 0.9800 .
C103 C102 1.520(12) 2_656
C103 H10F 0.9800 .
C103 H10G 0.9800 .
C111 C112 1.480(13) .
C111 H11A 0.9700 .
C111 H11B 0.9700 .
C111 H11C 0.9700 .
C112 C113 1.474(13) .
C112 C112 1.89(3) 2_656
C112 H11D 0.9800 .
C112 H11E 0.9800 .
C113 C112 1.474(13) 2_656
C113 H11F 0.9800 .
C113 H11G 0.9800 .

loop_
_geom_torsion_atom_site_label_1
_geom_torsion_atom_site_label_2
_geom_torsion_atom_site_label_3
_geom_torsion_atom_site_label_4
_geom_torsion
_geom_torsion_site_symmetry_4
C11 P1 C1 C3 -178.1(2) .
C21 P1 C1 C3 -73.8(2) .
C11 P1 C1 C2 60.1(2) .
C21 P1 C1 C2 164.47(17) .
C3 C1 C2 B1 76.4(3) .
P1 C1 C2 B1 -166.98(18) .
C4 B1 C2 C1 51.7(3) .
C31 B1 C2 C1 -68.5(3) .
C41 B1 C2 C1 165.3(2) .
C2 B1 C4 N1 55(5) .
C31 B1 C4 N1 178(100) .
C41 B1 C4 N1 -67(5) .
B1 C4 N1 C5 164(4) .
C4 N1 C5 C6 61(2) .
C4 N1 C5 C8 -174.3(19) .
C4 N1 C5 C7 -57(2) .
C1 P1 C11 C16 -121.2(2) .
C21 P1 C11 C16 130.1(2) .
C1 P1 C11 C12 55.6(3) .
C21 P1 C11 C12 -53.1(3) .
C16 C11 C12 F12 178.6(3) .
P1 C11 C12 F12 1.6(4) .
C16 C11 C12 C13 0.6(4) .
P1 C11 C12 C13 -176.4(2) .
F12 C12 C13 F13 0.4(5) .
C11 C12 C13 F13 178.4(3) .
F12 C12 C13 C14 -178.0(3) .
C11 C12 C13 C14 0.0(5) .
F13 C13 C14 F14 0.7(5) .
C12 C13 C14 F14 179.1(3) .
F13 C13 C14 C15 -178.9(3) .
C12 C13 C14 C15 -0.5(5) .
F14 C14 C15 F15 0.0(5) .
C13 C14 C15 F15 179.6(3) .
F14 C14 C15 C16 -179.3(3) .
C13 C14 C15 C16 0.3(5) .
F15 C15 C16 F16 0.3(5) .
C14 C15 C16 F16 179.6(3) .
F15 C15 C16 C11 -178.9(3) .
C14 C15 C16 C11 0.4(5) .
C12 C11 C16 F16 -180.0(3) .
P1 C11 C16 F16 -2.8(4) .
C12 C11 C16 C15 -0.8(4) .
P1 C11 C16 C15 176.4(3) .
C11 P1 C21 C22 -88.3(2) .
C1 P1 C21 C22 165.1(2) .
C11 P1 C21 C26 100.7(3) .
C1 P1 C21 C26 -5.9(3) .
C26 C21 C22 F22 -178.8(2) .
P1 C21 C22 F22 8.8(3) .
C26 C21 C22 C23 2.6(4) .
P1 C21 C22 C23 -169.9(2) .
F22 C22 C23 F23 -1.2(4) .
C21 C22 C23 F23 177.5(3) .
F22 C22 C23 C24 -179.6(3) .
C21 C22 C23 C24 -1.0(5) .
F23 C23 C24 F24 1.5(5) .
C22 C23 C24 F24 179.9(3) .
F23 C23 C24 C25 -179.7(3) .
C22 C23 C24 C25 -1.3(5) .
F24 C24 C25 F25 1.2(4) .
C23 C24 C25 F25 -177.5(3) .
F24 C24 C25 C26 -179.5(3) .
C23 C24 C25 C26 1.7(5) .
F25 C25 C26 F26 -0.6(4) .
C24 C25 C26 F26 -179.9(3) .
F25 C25 C26 C21 179.3(2) .
C24 C25 C26 C21 0.1(4) .
C22 C21 C26 F26 177.8(2) .
P1 C21 C26 F26 -11.2(4) .
C22 C21 C26 C25 -2.1(4) .
P1 C21 C26 C25 168.9(2) .
C4 B1 C31 C32 -14.0(4) .
C2 B1 C31 C32 104.1(3) .
C41 B1 C31 C32 -126.0(3) .
C4 B1 C31 C36 166.1(2) .
C2 B1 C31 C36 -75.8(3) .
C41 B1 C31 C36 54.2(3) .
C36 C31 C32 F32 177.1(2) .
B1 C31 C32 F32 -2.7(4) .
C36 C31 C32 C33 -1.3(4) .
B1 C31 C32 C33 178.8(3) .
F32 C32 C33 F33 0.0(4) .
C31 C32 C33 F33 178.5(3) .
F32 C32 C33 C34 -179.3(3) .
C31 C32 C33 C34 -0.8(5) .
F33 C33 C34 F34 2.5(5) .
C32 C33 C34 F34 -178.2(3) .
F33 C33 C34 C35 -177.0(3) .
C32 C33 C34 C35 2.3(5) .
F34 C34 C35 F35 -0.8(6) .
C33 C34 C35 F35 178.8(3) .
F34 C34 C35 C36 178.9(3) .
C33 C34 C35 C36 -1.6(5) .
F35 C35 C36 F36 -0.6(5) .
C34 C35 C36 F36 179.7(3) .
F35 C35 C36 C31 179.0(3) .
C34 C35 C36 C31 -0.7(5) .
C32 C31 C36 F36 -178.3(3) .
B1 C31 C36 F36 1.5(4) .
C32 C31 C36 C35 2.1(4) .
B1 C31 C36 C35 -178.1(3) .
C4 B1 C41 C42 -52.4(3) .
C2 B1 C41 C42 -167.2(2) .
C31 B1 C41 C42 63.4(3) .
C4 B1 C41 C46 129.9(3) .
C2 B1 C41 C46 15.1(4) .
C31 B1 C41 C46 -114.3(3) .
C46 C41 C42 F42 179.5(2) .
B1 C41 C42 F42 1.5(4) .
C46 C41 C42 C43 -0.4(4) .
B1 C41 C42 C43 -178.4(3) .
F42 C42 C43 F43 0.2(5) .
C41 C42 C43 F43 -179.9(3) .
F42 C42 C43 C44 179.9(3) .
C41 C42 C43 C44 -0.1(5) .
F43 C43 C44 F44 0.9(5) .
C42 C43 C44 F44 -178.9(3) .
F43 C43 C44 C45 179.9(3) .
C42 C43 C44 C45 0.1(5) .
F44 C44 C45 F45 0.4(5) .
C43 C44 C45 F45 -178.6(3) .
F44 C44 C45 C46 179.4(3) .
C43 C44 C45 C46 0.4(5) .
F45 C45 C46 F46 -1.9(4) .
C44 C45 C46 F46 179.2(3) .
F45 C45 C46 C41 177.9(3) .
C44 C45 C46 C41 -1.0(5) .
C42 C41 C46 F46 -179.2(3) .
B1 C41 C46 F46 -1.4(4) .
C42 C41 C46 C45 1.0(4) .
B1 C41 C46 C45 178.9(3) .
C101 C102 C103 C102 159.5(9) 2_656
C111 C112 C113 C112 145.2(16) 2_656
